data_4029655
loop_
_publ_author_name
'Ilyn, Alexey P.'
'Loseva, Marina V.'
'Vvedensky, Vladimir Y.'
'Putsykina, Elena B.'
'Tkachenko, Sergey E.'
'Kravchenko, Dmitri V.'
'Khvat, Alexandr V.'
'Krasavin, Mikhail Y.'
'Ivachtchenko, Alexandre V.'

_publ_section_title
;
 One-step assembly of carbamoyl-substituted heteroannelated
 [1,4]thiazepines.
;
_journal_issue 7
_journal_name_full 'The Journal of organic chemistry'
_journal_page_first 2811
_journal_page_last 2819
_journal_paper_doi 10.1021/jo052640w
_journal_volume 71
_journal_year 2006
_chemical_formula_moiety 'C27 H25 N3 O3 S'
_chemical_formula_sum 'C27 H25 N3 O3 S'
_chemical_formula_weight 471.56
_chemical_name_systematic
; 
 ? 
;
_space_group_IT_number 61
_symmetry_cell_setting orthorhombic
_symmetry_space_group_name_Hall '-P 2ac 2ab'
_symmetry_space_group_name_H-M 'P b c a'
_atom_sites_solution_hydrogens mixed
_atom_sites_solution_primary direct
_atom_sites_solution_secondary difmap
_audit_creation_method SHELXL-97
_cell_angle_alpha 90.00
_cell_angle_beta 90.00
_cell_angle_gamma 90.00
_cell_formula_units_Z 8
_cell_length_a 14.027(6)
_cell_length_b 14.923(5)
_cell_length_c 22.626(10)
_cell_measurement_reflns_used 947
_cell_measurement_temperature 120(2)
_cell_measurement_theta_max 41.6
_cell_measurement_theta_min 4.6
_cell_volume 4736(3)
_computing_cell_refinement 'SAINTPlus (Bruker, 1998a)'
_computing_data_collection 'SMART (Bruker, 1998b)'
_computing_data_reduction 'SAINTPlus (Bruker, 1998a)'
_computing_molecular_graphics 'SHELXTL ver. 5.1 (Sheldrick, 1998b)'
_computing_publication_material 'SHELXTL ver. 5.1 (Sheldrick, 1998b)'
_computing_structure_refinement 'SHELXTL ver. 5.1 (Sheldrick, 1998b)'
_computing_structure_solution 'SHELXTL ver. 5.1 (Sheldrick, 1998b)'
_diffrn_ambient_temperature 120(2)
_diffrn_measured_fraction_theta_full 0.998
_diffrn_measured_fraction_theta_max 0.998
_diffrn_measurement_device_type 'Bruker SMART 1000 CCD area detector'
_diffrn_measurement_method 'phi and omega scans'
_diffrn_radiation_monochromator graphite
_diffrn_radiation_source 'normal-focus sealed tube'
_diffrn_radiation_type MoK\a
_diffrn_radiation_wavelength 0.71073
_diffrn_reflns_av_R_equivalents 0.1739
_diffrn_reflns_av_sigmaI/netI 0.1689
_diffrn_reflns_limit_h_max 14
_diffrn_reflns_limit_h_min -17
_diffrn_reflns_limit_k_max 18
_diffrn_reflns_limit_k_min -12
_diffrn_reflns_limit_l_max 27
_diffrn_reflns_limit_l_min -27
_diffrn_reflns_number 26731
_diffrn_reflns_theta_full 26.02
_diffrn_reflns_theta_max 26.02
_diffrn_reflns_theta_min 2.19
_exptl_absorpt_coefficient_mu 0.171
_exptl_absorpt_correction_T_max 0.962
_exptl_absorpt_correction_T_min 0.543
_exptl_absorpt_correction_type multi-scan
_exptl_absorpt_process_details 'SADABS (Sheldrick, 1998a)'
_exptl_crystal_colour colorless
_exptl_crystal_density_diffrn 1.323
_exptl_crystal_density_method 'not measured'
_exptl_crystal_description plate
_exptl_crystal_F_000 1984
_exptl_crystal_size_max 0.15
_exptl_crystal_size_mid 0.1
_exptl_crystal_size_min 0.02
_refine_diff_density_max 0.315
_refine_diff_density_min -0.290
_refine_diff_density_rms 0.052
_refine_ls_extinction_method none
_refine_ls_goodness_of_fit_ref 0.953
_refine_ls_hydrogen_treatment mixed
_refine_ls_matrix_type full
_refine_ls_number_parameters 313
_refine_ls_number_reflns 4665
_refine_ls_number_restraints 0
_refine_ls_restrained_S_all 0.953
_refine_ls_R_factor_all 0.1842
_refine_ls_R_factor_gt 0.0544
_refine_ls_shift/su_max 0.000
_refine_ls_shift/su_mean 0.000
_refine_ls_structure_factor_coef Fsqd
_refine_ls_weighting_details 'calc w=1/[\s^2^(Fo^2^)+(0.0150P)^2^] where P=(Fo^2^+2Fc^2^)/3'
_refine_ls_weighting_scheme calc
_refine_ls_wR_factor_gt 0.0697
_refine_ls_wR_factor_ref 0.0855
_reflns_number_gt 1745
_reflns_number_total 4665
_reflns_threshold_expression I>2\s(I)
_cod_data_source_file 9c.cif
_cod_data_source_block 9c
_cod_depositor_comments
;
The following automatic conversions were performed:

'_symmetry_cell_setting' value 'Orthorhombic' changed to
'orthorhombic' according to
/usr/data/users/saulius/automatic-downloads/retrospective/ACS/lib/dictionaries/cif_core.dic
dictionary named 'cif_core.dic' version 2.4.2 from 2011-04-26.

Automatic conversion script
Id: cif_fix_values 2281 2013-09-26 08:29:07Z andrius 
;
_cod_database_code 4029655

loop_
_symmetry_equiv_pos_as_xyz
'x, y, z'
'-x+1/2, -y, z+1/2'
'-x, y+1/2, -z+1/2'
'x+1/2, -y+1/2, -z'
'-x, -y, -z'
'x-1/2, y, -z-1/2'
'x, -y-1/2, z-1/2'
'-x-1/2, y-1/2, z'

loop_
_atom_site_label
_atom_site_type_symbol
_atom_site_fract_x
_atom_site_fract_y
_atom_site_fract_z
_atom_site_U_iso_or_equiv
_atom_site_adp_type
_atom_site_occupancy
_atom_site_symmetry_multiplicity
_atom_site_calc_flag
_atom_site_refinement_flags
S1 S 0.94923(6) 0.13021(6) 0.28667(4) 0.0484(3) Uani 1 1 d .
O1 O 0.73946(15) 0.25770(15) 0.29439(10) 0.0455(6) Uani 1 1 d .
O2 O 0.90562(16) 0.39908(15) 0.17577(10) 0.0501(7) Uani 1 1 d .
O3 O 0.73205(17) 0.56580(19) 0.46856(10) 0.0574(7) Uani 1 1 d .
N1 N 1.12403(19) 0.3319(2) 0.32409(12) 0.0373(8) Uani 1 1 d .
N2 N 0.87236(18) 0.34319(18) 0.29110(12) 0.0392(7) Uani 1 1 d .
N3 N 1.0582(2) 0.3504(2) 0.17798(15) 0.0453(9) Uani 1 1 d .
C1 C 1.0364(2) 0.2071(2) 0.30703(14) 0.0361(9) Uani 1 1 d .
C2 C 1.1197(2) 0.1825(3) 0.34134(14) 0.0357(9) Uani 1 1 d .
C3 C 1.1507(2) 0.1032(2) 0.36607(15) 0.0438(10) Uani 1 1 d .
H3A H 1.1168 0.0489 0.3596 0.053 Uiso 1 1 calc R
C4 C 1.2321(3) 0.1045(3) 0.40048(14) 0.0454(11) Uani 1 1 d .
H4A H 1.2537 0.0507 0.4186 0.054 Uiso 1 1 calc R
C5 C 1.2827(2) 0.1833(3) 0.40890(14) 0.0445(10) Uani 1 1 d .
H5A H 1.3390 0.1818 0.4322 0.053 Uiso 1 1 calc R
C6 C 1.2546(2) 0.2631(3) 0.38494(14) 0.0428(10) Uani 1 1 d .
H6A H 1.2897 0.3168 0.3912 0.051 Uiso 1 1 calc R
C7 C 1.1715(3) 0.2618(2) 0.35060(14) 0.0369(9) Uani 1 1 d .
C8 C 1.1569(2) 0.4235(2) 0.32312(15) 0.0528(11) Uani 1 1 d .
H8A H 1.2255 0.4250 0.3310 0.079 Uiso 1 1 calc R
H8B H 1.1232 0.4580 0.3535 0.079 Uiso 1 1 calc R
H8C H 1.1442 0.4496 0.2842 0.079 Uiso 1 1 calc R
C9 C 1.0416(2) 0.2974(2) 0.29802(13) 0.0349(9) Uani 1 1 d .
C10 C 0.9700(2) 0.3608(2) 0.27084(14) 0.0388(9) Uani 1 1 d .
H10A H 0.9865 0.4214 0.2866 0.047 Uiso 1 1 calc R
C11 C 0.8219(3) 0.2685(2) 0.27706(15) 0.0386(10) Uani 1 1 d .
C12 C 0.8713(2) 0.1974(2) 0.24108(14) 0.0392(9) Uani 1 1 d .
H12A H 0.9090 0.2261 0.2093 0.047 Uiso 1 1 calc R
H12B H 0.8230 0.1583 0.2223 0.047 Uiso 1 1 calc R
C13 C 0.9740(3) 0.3697(2) 0.20315(16) 0.0406(9) Uani 1 1 d .
C14 C 1.0730(2) 0.3620(3) 0.11478(16) 0.0494(10) Uani 1 1 d .
H14A H 1.1397 0.3812 0.1081 0.059 Uiso 1 1 calc R
H14B H 1.0309 0.4108 0.1007 0.059 Uiso 1 1 calc R
C15 C 1.0545(2) 0.2811(3) 0.07873(17) 0.0425(10) Uani 1 1 d .
C16 C 1.0463(2) 0.1961(3) 0.10185(16) 0.0451(10) Uani 1 1 d .
H16A H 1.0506 0.1882 0.1434 0.054 Uiso 1 1 calc R
C17 C 1.0321(2) 0.1223(3) 0.06659(18) 0.0549(11) Uani 1 1 d .
H17A H 1.0258 0.0646 0.0839 0.066 Uiso 1 1 calc R
C18 C 1.0269(2) 0.1321(3) 0.00576(19) 0.0628(12) Uani 1 1 d .
H18A H 1.0171 0.0816 -0.0190 0.075 Uiso 1 1 calc R
C19 C 1.0362(3) 0.2161(4) -0.01783(19) 0.0658(14) Uani 1 1 d .
H19A H 1.0333 0.2234 -0.0595 0.079 Uiso 1 1 calc R
C20 C 1.0496(3) 0.2897(3) 0.01707(18) 0.0569(11) Uani 1 1 d .
H20A H 1.0556 0.3471 -0.0006 0.068 Uiso 1 1 calc R
C21 C 0.8349(2) 0.4032(3) 0.33509(16) 0.0382(9) Uani 1 1 d .
C22 C 0.8033(2) 0.4868(3) 0.32025(15) 0.0430(10) Uani 1 1 d .
H22A H 0.8051 0.5058 0.2802 0.052 Uiso 1 1 calc R
C23 C 0.7685(2) 0.5441(2) 0.36381(17) 0.0460(10) Uani 1 1 d .
H23A H 0.7465 0.6023 0.3535 0.055 Uiso 1 1 calc R
C24 C 0.7661(2) 0.5160(3) 0.42249(17) 0.0428(10) Uani 1 1 d .
C25 C 0.8010(2) 0.4327(3) 0.43752(16) 0.0481(11) Uani 1 1 d .
H25A H 0.8014 0.4140 0.4777 0.058 Uiso 1 1 calc R
C26 C 0.8352(2) 0.3766(3) 0.39392(16) 0.0442(10) Uani 1 1 d .
H26A H 0.8592 0.3191 0.4042 0.053 Uiso 1 1 calc R
C27 C 0.6981(3) 0.6533(3) 0.45508(16) 0.0692(13) Uani 1 1 d .
H27A H 0.6775 0.6831 0.4915 0.104 Uiso 1 1 calc R
H27B H 0.6440 0.6490 0.4278 0.104 Uiso 1 1 calc R
H27C H 0.7492 0.6882 0.4366 0.104 Uiso 1 1 calc R
H3N H 1.100(2) 0.328(2) 0.1985(16) 0.079(16) Uiso 1 1 d .

loop_
_atom_site_aniso_label
_atom_site_aniso_U_11
_atom_site_aniso_U_22
_atom_site_aniso_U_33
_atom_site_aniso_U_23
_atom_site_aniso_U_13
_atom_site_aniso_U_12
S1 0.0401(6) 0.0446(7) 0.0606(7) -0.0030(6) -0.0088(5) -0.0018(5)
O1 0.0280(15) 0.0526(17) 0.0560(17) -0.0005(14) 0.0031(13) -0.0039(13)
O2 0.0336(16) 0.0572(19) 0.0597(19) 0.0103(14) -0.0070(13) 0.0025(13)
O3 0.0587(19) 0.061(2) 0.0521(19) -0.0168(16) 0.0029(14) 0.0027(15)
N1 0.0318(18) 0.038(2) 0.0421(19) 0.0005(15) -0.0027(15) -0.0049(17)
N2 0.0272(17) 0.038(2) 0.052(2) -0.0059(17) 0.0012(17) -0.0015(15)
N3 0.029(2) 0.061(3) 0.047(2) 0.0008(17) 0.0001(18) 0.0062(19)
C1 0.033(2) 0.035(3) 0.041(2) -0.0013(18) 0.0023(18) -0.0035(19)
C2 0.033(2) 0.038(3) 0.036(2) -0.005(2) 0.0009(18) 0.008(2)
C3 0.040(3) 0.044(3) 0.048(3) -0.005(2) 0.003(2) 0.001(2)
C4 0.049(3) 0.047(3) 0.040(2) 0.0016(19) -0.001(2) 0.009(2)
C5 0.036(2) 0.058(3) 0.039(2) 0.000(2) 0.0007(19) 0.002(2)
C6 0.038(3) 0.054(3) 0.037(2) -0.005(2) 0.0014(19) -0.002(2)
C7 0.039(2) 0.034(3) 0.037(2) 0.0010(19) 0.0007(19) 0.003(2)
C8 0.039(2) 0.052(3) 0.068(3) 0.002(2) -0.004(2) -0.008(2)
C9 0.028(2) 0.048(3) 0.029(2) -0.0037(19) -0.0024(18) -0.006(2)
C10 0.030(2) 0.040(3) 0.046(3) -0.0046(19) -0.0006(18) -0.0071(19)
C11 0.030(2) 0.040(3) 0.046(3) 0.000(2) -0.007(2) 0.002(2)
C12 0.027(2) 0.041(2) 0.050(2) -0.0050(19) -0.0058(18) -0.0047(19)
C13 0.030(2) 0.038(3) 0.054(3) 0.000(2) -0.004(2) -0.0029(19)
C14 0.032(2) 0.067(3) 0.050(3) 0.010(2) 0.0073(18) 0.000(2)
C15 0.029(2) 0.055(4) 0.044(3) 0.004(2) 0.004(2) 0.002(2)
C16 0.031(2) 0.059(3) 0.045(3) -0.005(2) 0.002(2) 0.010(2)
C17 0.032(2) 0.068(3) 0.065(3) -0.011(3) 0.001(2) 0.008(2)
C18 0.040(3) 0.092(4) 0.056(3) -0.021(3) -0.001(2) 0.008(3)
C19 0.047(3) 0.106(5) 0.045(3) 0.000(3) 0.000(2) 0.002(3)
C20 0.037(3) 0.079(4) 0.054(3) 0.006(3) 0.003(2) 0.000(2)
C21 0.029(2) 0.050(3) 0.036(3) -0.003(2) -0.0005(18) 0.001(2)
C22 0.038(2) 0.046(3) 0.045(3) -0.001(2) 0.0013(19) 0.005(2)
C23 0.033(2) 0.048(3) 0.057(3) -0.003(2) -0.010(2) 0.003(2)
C24 0.034(3) 0.051(3) 0.043(3) -0.015(2) -0.001(2) -0.006(2)
C25 0.053(3) 0.049(3) 0.043(3) 0.000(2) -0.004(2) -0.002(2)
C26 0.036(2) 0.045(3) 0.051(3) 0.002(2) -0.005(2) -0.001(2)
C27 0.071(3) 0.062(4) 0.075(3) -0.020(3) 0.002(2) 0.016(2)

loop_
_atom_type_symbol
_atom_type_description
_atom_type_scat_dispersion_real
_atom_type_scat_dispersion_imag
_atom_type_scat_source
C C 0.0033 0.0016 'International Tables Vol C Tables 4.2.6.8 and 6.1.1.4'
H H 0.0000 0.0000 'International Tables Vol C Tables 4.2.6.8 and 6.1.1.4'
N N 0.0061 0.0033 'International Tables Vol C Tables 4.2.6.8 and 6.1.1.4'
O O 0.0106 0.0060 'International Tables Vol C Tables 4.2.6.8 and 6.1.1.4'
S S 0.1246 0.1234 'International Tables Vol C Tables 4.2.6.8 and 6.1.1.4'

loop_
_geom_angle_atom_site_label_1
_geom_angle_atom_site_label_2
_geom_angle_atom_site_label_3
_geom_angle
C1 S1 C12 102.15(17)
C24 O3 C27 116.9(3)
C7 N1 C9 107.7(3)
C7 N1 C8 124.9(3)
C9 N1 C8 127.4(3)
C11 N2 C21 118.9(3)
C11 N2 C10 124.0(3)
C21 N2 C10 116.5(3)
C13 N3 C14 121.1(3)
C13 N3 H3N 119(3)
C14 N3 H3N 120(3)
C9 C1 C2 106.7(3)
C9 C1 S1 130.5(3)
C2 C1 S1 122.7(3)
C3 C2 C7 120.0(3)
C3 C2 C1 133.5(4)
C7 C2 C1 106.4(3)
C2 C3 C4 118.5(3)
C2 C3 H3A 120.8
C4 C3 H3A 120.8
C3 C4 C5 120.8(3)
C3 C4 H4A 119.6
C5 C4 H4A 119.6
C6 C5 C4 122.5(4)
C6 C5 H5A 118.7
C4 C5 H5A 118.7
C5 C6 C7 116.6(4)
C5 C6 H6A 121.7
C7 C6 H6A 121.7
N1 C7 C6 129.3(4)
N1 C7 C2 109.0(3)
C6 C7 C2 121.7(3)
N1 C8 H8A 109.5
N1 C8 H8B 109.5
H8A C8 H8B 109.5
N1 C8 H8C 109.5
H8A C8 H8C 109.5
H8B C8 H8C 109.5
C1 C9 N1 110.2(3)
C1 C9 C10 130.1(3)
N1 C9 C10 119.4(3)
N2 C10 C9 112.4(3)
N2 C10 C13 111.1(3)
C9 C10 C13 115.8(3)
N2 C10 H10A 105.5
C9 C10 H10A 105.5
C13 C10 H10A 105.5
O1 C11 N2 121.4(3)
O1 C11 C12 120.8(3)
N2 C11 C12 117.7(3)
C11 C12 S1 111.1(2)
C11 C12 H12A 109.4
S1 C12 H12A 109.4
C11 C12 H12B 109.4
S1 C12 H12B 109.4
H12A C12 H12B 108.0
O2 C13 N3 123.5(4)
O2 C13 C10 120.4(3)
N3 C13 C10 115.8(3)
N3 C14 C15 114.8(3)
N3 C14 H14A 108.6
C15 C14 H14A 108.6
N3 C14 H14B 108.6
C15 C14 H14B 108.6
H14A C14 H14B 107.5
C16 C15 C20 117.2(4)
C16 C15 C14 123.8(4)
C20 C15 C14 118.8(4)
C17 C16 C15 122.0(4)
C17 C16 H16A 119.0
C15 C16 H16A 119.0
C16 C17 C18 119.9(4)
C16 C17 H17A 120.0
C18 C17 H17A 120.0
C19 C18 C17 118.6(4)
C19 C18 H18A 120.7
C17 C18 H18A 120.7
C20 C19 C18 121.6(4)
C20 C19 H19A 119.2
C18 C19 H19A 119.2
C19 C20 C15 120.6(4)
C19 C20 H20A 119.7
C15 C20 H20A 119.7
C22 C21 C26 119.9(3)
C22 C21 N2 121.1(3)
C26 C21 N2 118.9(3)
C21 C22 C23 120.0(3)
C21 C22 H22A 120.0
C23 C22 H22A 120.0
C24 C23 C22 119.9(4)
C24 C23 H23A 120.1
C22 C23 H23A 120.1
O3 C24 C25 115.2(4)
O3 C24 C23 124.9(4)
C25 C24 C23 119.9(4)
C24 C25 C26 119.6(4)
C24 C25 H25A 120.2
C26 C25 H25A 120.2
C25 C26 C21 120.7(4)
C25 C26 H26A 119.7
C21 C26 H26A 119.7
O3 C27 H27A 109.5
O3 C27 H27B 109.5
H27A C27 H27B 109.5
O3 C27 H27C 109.5
H27A C27 H27C 109.5
H27B C27 H27C 109.5

loop_
_geom_bond_atom_site_label_1
_geom_bond_atom_site_label_2
_geom_bond_distance
S1 C1 1.740(3)
S1 C12 1.806(3)
O1 C11 1.232(3)
O2 C13 1.223(3)
O3 C24 1.366(4)
O3 C27 1.424(4)
N1 C7 1.377(4)
N1 C9 1.397(4)
N1 C8 1.442(4)
N2 C11 1.358(4)
N2 C21 1.438(4)
N2 C10 1.467(4)
N3 C13 1.343(4)
N3 C14 1.455(4)
N3 H3N 0.82(3)
C1 C9 1.364(4)
C1 C2 1.450(4)
C2 C3 1.379(4)
C2 C7 1.405(4)
C3 C4 1.383(4)
C3 H3A 0.9500
C4 C5 1.388(4)
C4 H4A 0.9500
C5 C6 1.366(4)
C5 H5A 0.9500
C6 C7 1.402(4)
C6 H6A 0.9500
C8 H8A 0.9800
C8 H8B 0.9800
C8 H8C 0.9800
C9 C10 1.511(4)
C10 C13 1.538(4)
C10 H10A 1.0000
C11 C12 1.506(4)
C12 H12A 0.9900
C12 H12B 0.9900
C14 C15 1.480(4)
C14 H14A 0.9900
C14 H14B 0.9900
C15 C16 1.377(5)
C15 C20 1.403(5)
C16 C17 1.375(4)
C16 H16A 0.9500
C17 C18 1.386(5)
C17 H17A 0.9500
C18 C19 1.368(5)
C18 H18A 0.9500
C19 C20 1.365(5)
C19 H19A 0.9500
C20 H20A 0.9500
C21 C22 1.365(4)
C21 C26 1.389(4)
C22 C23 1.394(4)
C22 H22A 0.9500
C23 C24 1.393(4)
C23 H23A 0.9500
C24 C25 1.379(4)
C25 C26 1.381(4)
C25 H25A 0.9500
C26 H26A 0.9500
C27 H27A 0.9800
C27 H27B 0.9800
C27 H27C 0.9800

loop_
_geom_torsion_atom_site_label_1
_geom_torsion_atom_site_label_2
_geom_torsion_atom_site_label_3
_geom_torsion_atom_site_label_4
_geom_torsion
C12 S1 C1 C9 7.1(3)
C12 S1 C1 C2 -175.8(3)
C9 C1 C2 C3 176.2(4)
S1 C1 C2 C3 -1.5(5)
C9 C1 C2 C7 -0.5(4)
S1 C1 C2 C7 -178.2(2)
C7 C2 C3 C4 1.0(5)
C1 C2 C3 C4 -175.3(3)
C2 C3 C4 C5 -1.4(5)
C3 C4 C5 C6 1.1(5)
C4 C5 C6 C7 -0.4(5)
C9 N1 C7 C6 -176.2(3)
C8 N1 C7 C6 5.1(5)
C9 N1 C7 C2 0.2(4)
C8 N1 C7 C2 -178.5(3)
C5 C6 C7 N1 176.0(3)
C5 C6 C7 C2 0.0(5)
C3 C2 C7 N1 -177.1(3)
C1 C2 C7 N1 0.2(4)
C3 C2 C7 C6 -0.3(5)
C1 C2 C7 C6 176.9(3)
C2 C1 C9 N1 0.6(4)
S1 C1 C9 N1 178.1(2)
C2 C1 C9 C10 -172.9(3)
S1 C1 C9 C10 4.5(6)
C7 N1 C9 C1 -0.5(4)
C8 N1 C9 C1 178.1(3)
C7 N1 C9 C10 173.8(3)
C8 N1 C9 C10 -7.5(5)
C11 N2 C10 C9 -68.1(4)
C21 N2 C10 C9 102.6(3)
C11 N2 C10 C13 63.5(4)
C21 N2 C10 C13 -125.7(3)
C1 C9 C10 N2 42.9(5)
N1 C9 C10 N2 -130.2(3)
C1 C9 C10 C13 -86.3(4)
N1 C9 C10 C13 100.6(3)
C21 N2 C11 O1 10.8(5)
C10 N2 C11 O1 -178.7(3)
C21 N2 C11 C12 -167.2(3)
C10 N2 C11 C12 3.3(5)
O1 C11 C12 S1 -99.3(3)
N2 C11 C12 S1 78.8(3)
C1 S1 C12 C11 -66.7(3)
C14 N3 C13 O2 -1.2(5)
C14 N3 C13 C10 -175.9(3)
N2 C10 C13 O2 30.6(4)
C9 C10 C13 O2 160.5(3)
N2 C10 C13 N3 -154.5(3)
C9 C10 C13 N3 -24.7(4)
C13 N3 C14 C15 -92.8(4)
N3 C14 C15 C16 -14.9(5)
N3 C14 C15 C20 168.4(3)
C20 C15 C16 C17 -1.2(5)
C14 C15 C16 C17 -177.9(3)
C15 C16 C17 C18 0.8(5)
C16 C17 C18 C19 0.0(5)
C17 C18 C19 C20 -0.5(6)
C18 C19 C20 C15 0.2(6)
C16 C15 C20 C19 0.6(5)
C14 C15 C20 C19 177.5(3)
C11 N2 C21 C22 -111.4(4)
C10 N2 C21 C22 77.4(4)
C11 N2 C21 C26 71.5(4)
C10 N2 C21 C26 -99.7(4)
C26 C21 C22 C23 -2.1(5)
N2 C21 C22 C23 -179.2(3)
C21 C22 C23 C24 0.0(5)
C27 O3 C24 C25 178.1(3)
C27 O3 C24 C23 -1.0(5)
C22 C23 C24 O3 -178.8(3)
C22 C23 C24 C25 2.1(5)
O3 C24 C25 C26 178.7(3)
C23 C24 C25 C26 -2.1(5)
C24 C25 C26 C21 0.1(5)
C22 C21 C26 C25 2.1(5)
N2 C21 C26 C25 179.2(3)
